data_4332087
loop_
_publ_author_name
'Koutmos, Markos'
'Georgakaki, Irene P.'
'Coucouvanis, Dimitri'

_publ_section_title
;
 Borohydride, Azide, and Chloride Anions As Terminal Ligands on Fe/Mo/S
 Clusters. Synthesis, Structure and Characterization of [(Cl4-cat)(PPr3)
 MoFe3S4(X)2]2(Bu4N)4and [(Cl4-cat)(PPr3)MoFe3S4(PPr3)(X)]2(Bu4N)2(X =
 N3-, BH4-, Cl-) Double-Fused Cubanes. NMR Reactivity Studies of
 [(Cl4-cat)(PPr3) MoFe3S4(BH4)2]2(Bu4N)4
;
_journal_issue 9
_journal_name_full 'Inorganic Chemistry'
_journal_page_first 3648
_journal_page_last 3656
_journal_paper_doi 10.1021/ic052156b
_journal_volume 45
_journal_year 2006
_chemical_formula_sum 'C54 H107 Cl4 Fe3 Mo N8 O2 P S4'
_chemical_formula_weight 1464.98
_chemical_name_systematic
; 
 ? 
;
_space_group_IT_number 14
_symmetry_cell_setting monoclinic
_symmetry_space_group_name_Hall '-P 2ybc'
_symmetry_space_group_name_H-M 'P 1 21/c 1'
_atom_sites_solution_hydrogens geom
_atom_sites_solution_primary direct
_atom_sites_solution_secondary difmap
_audit_creation_method SHELXL-97
_cell_angle_alpha 90.00
_cell_angle_beta 111.696(2)
_cell_angle_gamma 90.00
_cell_formula_units_Z 4
_cell_length_a 18.688(2)
_cell_length_b 27.301(3)
_cell_length_c 15.2265(19)
_cell_measurement_reflns_used 41223
_cell_measurement_temperature 150(2)
_cell_measurement_theta_max 21.94
_cell_measurement_theta_min 2.661
_cell_volume 7218.2(14)
_computing_cell_refinement 'Bruker SMART'
_computing_data_collection 'Bruker SMART'
_computing_data_reduction 'Bruker SAINT'
_computing_structure_refinement 'SHELXL-97 (Sheldrick, 1997)'
_computing_structure_solution 'SHELXS-97 (Sheldrick, 1990)'
_diffrn_ambient_temperature 150(2)
_diffrn_measured_fraction_theta_full 0.994
_diffrn_measured_fraction_theta_max 0.994
_diffrn_measurement_device_type 'CCD area detector'
_diffrn_measurement_method 'phi and omega scans'
_diffrn_radiation_monochromator graphite
_diffrn_radiation_source 'fine-focus sealed tube'
_diffrn_radiation_type MoK\a
_diffrn_radiation_wavelength 0.71073
_diffrn_reflns_av_R_equivalents 0.1023
_diffrn_reflns_av_sigmaI/netI 0.0902
_diffrn_reflns_limit_h_max 19
_diffrn_reflns_limit_h_min -19
_diffrn_reflns_limit_k_max 28
_diffrn_reflns_limit_k_min -28
_diffrn_reflns_limit_l_max 16
_diffrn_reflns_limit_l_min -16
_diffrn_reflns_number 40644
_diffrn_reflns_theta_full 22.06
_diffrn_reflns_theta_max 22.06
_diffrn_reflns_theta_min 2.66
_exptl_absorpt_coefficient_mu 1.088
_exptl_absorpt_correction_type 'SADABS V2.10'
_exptl_crystal_colour black
_exptl_crystal_density_diffrn 1.348
_exptl_crystal_density_method 'not measured'
_exptl_crystal_description block
_exptl_crystal_F_000 3080
_exptl_crystal_size_max 0.38
_exptl_crystal_size_mid 0.22
_exptl_crystal_size_min 0.16
_refine_diff_density_max 2.074
_refine_diff_density_min -0.985
_refine_diff_density_rms 0.168
_refine_ls_extinction_method none
_refine_ls_goodness_of_fit_ref 1.093
_refine_ls_hydrogen_treatment mixed
_refine_ls_matrix_type full
_refine_ls_number_parameters 614
_refine_ls_number_reflns 8860
_refine_ls_number_restraints 0
_refine_ls_restrained_S_all 1.093
_refine_ls_R_factor_all 0.1531
_refine_ls_R_factor_gt 0.0889
_refine_ls_shift/su_max 2.146
_refine_ls_shift/su_mean 0.011
_refine_ls_structure_factor_coef Fsqd
_refine_ls_weighting_details 'calc w=1/[\s^2^(Fo^2^)+(0.1522P)^2^+46.5129P] where P=(Fo^2^+2Fc^2^)/3'
_refine_ls_weighting_scheme calc
_refine_ls_wR_factor_gt 0.2293
_refine_ls_wR_factor_ref 0.2914
_reflns_number_gt 5247
_reflns_number_total 8860
_reflns_threshold_expression >2sigma(I)
_cod_data_source_file ic052156bsup1.cif
_cod_data_source_block 106f
_cod_depositor_comments
;
The following automatic conversions were performed:

'_symmetry_cell_setting' value 'MOnoclinic' changed to 'monoclinic'
according to /home/saulius/struct/CIF-dictionaries/cif_core.dic
dictionary named 'cif_core.dic' version 2.4.2 from 2011-04-26.

Automatic conversion script
Id: cif_fix_values 1891 2012-01-12 08:04:46Z andrius 
;
_cod_original_cell_volume 7218.3(15)
_cod_original_sg_symbol_H-M P2(1)/c
_cod_database_code 4332087
_ratio_trasmission_factors 0.470068

loop_
_symmetry_equiv_pos_as_xyz
'x, y, z'
'-x, y+1/2, -z+1/2'
'-x, -y, -z'
'x, -y-1/2, z-1/2'

loop_
_atom_site_label
_atom_site_type_symbol
_atom_site_fract_x
_atom_site_fract_y
_atom_site_fract_z
_atom_site_U_iso_or_equiv
_atom_site_adp_type
_atom_site_occupancy
_atom_site_symmetry_multiplicity
_atom_site_calc_flag
_atom_site_refinement_flags
Mo1 Mo 0.20648(6) 0.49811(4) 0.20101(7) 0.0367(4) Uani 1 1 d .
Fe1 Fe 0.05917(10) 0.49093(6) 0.07823(12) 0.0371(5) Uani 1 1 d .
Fe3 Fe 0.13430(10) 0.57711(6) 0.10107(13) 0.0406(5) Uani 1 1 d .
Fe2 Fe 0.17428(10) 0.50313(6) 0.01414(12) 0.0397(5) Uani 1 1 d .
S2 S 0.05623(18) 0.54357(11) -0.0437(2) 0.0405(8) Uani 1 1 d .
S4 S 0.09620(18) 0.53810(11) 0.2068(2) 0.0408(8) Uani 1 1 d .
S3 S 0.25635(18) 0.55434(11) 0.1203(2) 0.0433(8) Uani 1 1 d .
S1 S 0.14946(18) 0.43582(11) 0.0848(2) 0.0409(8) Uani 1 1 d .
Cl4 Cl 0.46322(19) 0.40642(12) 0.3214(3) 0.0559(9) Uani 1 1 d .
P1 P 0.2802(2) 0.55037(13) 0.3481(3) 0.0481(9) Uani 1 1 d .
Cl1 Cl 0.1816(2) 0.37869(13) 0.4422(3) 0.0613(10) Uani 1 1 d .
Cl3 Cl 0.4710(2) 0.32856(13) 0.4756(3) 0.0687(12) Uani 1 1 d .
Cl2 Cl 0.3274(3) 0.31221(13) 0.5325(3) 0.0733(12) Uani 1 1 d .
O2 O 0.3123(4) 0.4589(3) 0.2452(6) 0.041(2) Uani 1 1 d .
O1 O 0.1957(5) 0.4494(3) 0.3033(5) 0.044(2) Uani 1 1 d .
C4 C 0.3870(8) 0.3628(4) 0.4237(9) 0.048(4) Uani 1 1 d .
N1 N 0.3207(7) 0.3663(4) 0.9923(8) 0.054(3) Uani 1 1 d .
C3 C 0.3236(9) 0.3556(4) 0.4479(9) 0.046(3) Uani 1 1 d .
N2 N 0.2074(6) 0.4920(4) -0.0924(8) 0.052(3) Uani 1 1 d .
C6 C 0.3190(8) 0.4256(4) 0.3125(8) 0.042(3) Uani 1 1 d .
C1 C 0.2559(7) 0.4197(4) 0.3411(9) 0.044(3) Uani 1 1 d .
C2 C 0.2601(7) 0.3847(4) 0.4096(8) 0.042(3) Uani 1 1 d .
C24 C 0.3473(8) 0.3619(5) 0.9108(9) 0.052(4) Uani 1 1 d .
H24A H 0.3310 0.3297 0.8800 0.063 Uiso 1 1 calc R
H24B H 0.4043 0.3629 0.9353 0.063 Uiso 1 1 calc R
C29 C 0.1967(9) 0.3185(5) 0.9007(12) 0.068(4) Uani 1 1 d .
H29A H 0.2028 0.3198 0.8388 0.081 Uiso 1 1 calc R
H29B H 0.2221 0.2884 0.9339 0.081 Uiso 1 1 calc R
C28 C 0.2353(8) 0.3640(5) 0.9600(10) 0.056(4) Uani 1 1 d .
H28A H 0.2138 0.3936 0.9221 0.067 Uiso 1 1 calc R
H28B H 0.2210 0.3651 1.0164 0.067 Uiso 1 1 calc R
C25 C 0.3153(8) 0.4029(5) 0.8357(9) 0.055(4) Uani 1 1 d .
H25A H 0.2585 0.4046 0.8154 0.065 Uiso 1 1 calc R
H25B H 0.3369 0.4350 0.8633 0.065 Uiso 1 1 calc R
N3 N 0.1118(7) 0.6471(4) 0.0932(9) 0.056(3) Uani 1 1 d .
C5 C 0.3848(7) 0.3975(5) 0.3536(9) 0.045(3) Uani 1 1 d .
C26 C 0.3373(8) 0.3919(5) 0.7516(10) 0.058(4) Uani 1 1 d .
H26A H 0.3941 0.3906 0.7726 0.070 Uiso 1 1 calc R
H26B H 0.3167 0.3594 0.7257 0.070 Uiso 1 1 calc R
C20 C 0.3441(8) 0.4157(5) 1.0430(10) 0.055(4) Uani 1 1 d .
H20A H 0.3137 0.4418 1.0002 0.066 Uiso 1 1 calc R
H20B H 0.3296 0.4155 1.0993 0.066 Uiso 1 1 calc R
C23 C 0.5226(10) 0.4978(5) 1.1478(13) 0.077(5) Uani 1 1 d .
H23A H 0.5527 0.4765 1.2003 0.116 Uiso 1 1 calc R
H23B H 0.5266 0.5318 1.1698 0.116 Uiso 1 1 calc R
H23C H 0.5424 0.4952 1.0967 0.116 Uiso 1 1 calc R
C21 C 0.4273(8) 0.4288(5) 1.0740(10) 0.057(4) Uani 1 1 d .
H21A H 0.4446 0.4259 1.0201 0.068 Uiso 1 1 calc R
H21B H 0.4584 0.4062 1.1245 0.068 Uiso 1 1 calc R
C27 C 0.3073(9) 0.4293(6) 0.6761(10) 0.072(5) Uani 1 1 d .
H27A H 0.2512 0.4316 0.6567 0.108 Uiso 1 1 calc R
H27B H 0.3203 0.4198 0.6217 0.108 Uiso 1 1 calc R
H27C H 0.3306 0.4611 0.7000 0.108 Uiso 1 1 calc R
C16 C 0.3600(9) 0.3247(5) 1.0621(10) 0.059(4) Uani 1 1 d .
H16A H 0.3571 0.2943 1.0255 0.070 Uiso 1 1 calc R
H16B H 0.4151 0.3330 1.0944 0.070 Uiso 1 1 calc R
C30 C 0.1120(12) 0.3172(7) 0.8853(16) 0.091(6) Uani 1 1 d .
H30A H 0.0881 0.2879 0.8474 0.109 Uiso 1 1 calc R
H30B H 0.1063 0.3143 0.9472 0.109 Uiso 1 1 calc R
C17 C 0.3269(11) 0.3147(5) 1.1351(11) 0.081(5) Uani 1 1 d .
H17A H 0.2758 0.2990 1.1052 0.097 Uiso 1 1 calc R
H17B H 0.3197 0.3459 1.1637 0.097 Uiso 1 1 calc R
C22 C 0.4380(9) 0.4818(5) 1.1112(11) 0.062(4) Uani 1 1 d .
H22A H 0.4075 0.5041 1.0597 0.074 Uiso 1 1 calc R
H22B H 0.4182 0.4846 1.1630 0.074 Uiso 1 1 calc R
C18 C 0.3789(13) 0.2815(6) 1.2114(12) 0.106(8) Uani 1 1 d .
H18A H 0.4250 0.2999 1.2516 0.128 Uiso 1 1 calc R
H18B H 0.3963 0.2538 1.1822 0.128 Uiso 1 1 calc R
C31 C 0.0753(15) 0.3573(12) 0.841(2) 0.171(13) Uani 1 1 d .
H31A H 0.0884 0.3850 0.8851 0.256 Uiso 1 1 calc R
H31B H 0.0196 0.3517 0.8175 0.256 Uiso 1 1 calc R
H31C H 0.0910 0.3648 0.7877 0.256 Uiso 1 1 calc R
C19 C 0.3344(15) 0.2613(7) 1.2738(15) 0.137(10) Uani 1 1 d .
H19A H 0.3013 0.2870 1.2827 0.205 Uiso 1 1 calc R
H19B H 0.3716 0.2510 1.3355 0.205 Uiso 1 1 calc R
H19C H 0.3028 0.2332 1.2421 0.205 Uiso 1 1 calc R
C13 C 0.2708(8) 0.6161(4) 0.3272(11) 0.059(4) Uani 1 1 d .
H13A H 0.2894 0.6235 0.2757 0.071 Uiso 1 1 calc R
H13B H 0.2151 0.6240 0.3032 0.071 Uiso 1 1 calc R
C10 C 0.3853(8) 0.5417(6) 0.3972(10) 0.064(4) Uani 1 1 d .
H10A H 0.4062 0.5596 0.4579 0.077 Uiso 1 1 calc R
H10B H 0.3958 0.5064 0.4116 0.077 Uiso 1 1 calc R
N5 N 0.2767(10) 0.5363(6) -0.1608(12) 0.098(5) Uani 1 1 d .
C11 C 0.4286(8) 0.5574(5) 0.3379(11) 0.060(4) Uani 1 1 d .
H11A H 0.4211 0.5930 0.3256 0.072 Uiso 1 1 calc R
H11B H 0.4080 0.5402 0.2764 0.072 Uiso 1 1 calc R
C14 C 0.3110(8) 0.6512(5) 0.4083(11) 0.067(4) Uani 1 1 d .
H14A H 0.3646 0.6401 0.4424 0.081 Uiso 1 1 calc R
H14B H 0.2841 0.6511 0.4533 0.081 Uiso 1 1 calc R
N6 N 0.1110(7) 0.6785(5) 0.1420(11) 0.067(4) Uani 1 1 d .
N4 N 0.2422(8) 0.5152(5) -0.1256(9) 0.058(3) Uani 1 1 d .
N7 N 0.1073(11) 0.7118(7) 0.1901(16) 0.145(9) Uani 1 1 d .
C15 C 0.3119(11) 0.7036(6) 0.3716(15) 0.102(7) Uani 1 1 d .
H15A H 0.3426 0.7043 0.3316 0.153 Uiso 1 1 calc R
H15B H 0.3345 0.7258 0.4253 0.153 Uiso 1 1 calc R
H15C H 0.2591 0.7139 0.3346 0.153 Uiso 1 1 calc R
C12 C 0.5147(9) 0.5466(6) 0.3856(12) 0.079(5) Uani 1 1 d .
H12A H 0.5357 0.5646 0.4454 0.118 Uiso 1 1 calc R
H12B H 0.5413 0.5570 0.3439 0.118 Uiso 1 1 calc R
H12C H 0.5224 0.5114 0.3979 0.118 Uiso 1 1 calc R
C32 C 0.1615(9) 0.6537(6) 0.8920(11) 0.062(4) Uiso 1 1 d .
N12A N 0.1175(9) 0.6553(5) 0.7867(11) 0.067(7) Uiso 0.88(4) 1 d P
C34 C 0.2564(11) 0.6951(7) 1.0321(14) 0.087(5) Uiso 1 1 d .
C35 C 0.0203(12) 0.5359(8) 0.6667(14) 0.099(6) Uiso 1 1 d .
C37 C -0.0964(13) 0.6814(9) 0.8041(16) 0.113(7) Uiso 1 1 d .
C38A C 0.0561(15) 0.4934(10) 0.6817(19) 0.067(7) Uiso 0.60 1 d P
C40 C 0.2037(15) 0.7014(10) 0.9354(19) 0.140(9) Uiso 1 1 d .
C42 C 0.264(2) 0.7493(13) 1.080(3) 0.197(13) Uiso 1 1 d .
C45 C 0.2550(17) 0.6856(11) 0.663(2) 0.154(10) Uiso 1 1 d .
C46 C 0.347(2) 0.6738(14) 0.697(3) 0.215(15) Uiso 1 1 d .
C44 C 0.2343(18) 0.6608(11) 0.749(2) 0.165(11) Uiso 1 1 d .
C48 C 0.5444(11) 0.3022(7) 1.0097(13) 0.085(5) Uiso 1 1 d .
C50 C 0.5883(12) 0.3805(8) 0.9943(15) 0.099(6) Uiso 1 1 d .
C51 C 0.5718(13) 0.3727(9) 0.8978(16) 0.113(7) Uiso 1 1 d .
C49 C 0.5787(13) 0.3486(9) 1.0521(17) 0.118(7) Uiso 1 1 d .
C54 C 0.5441(14) 0.3299(9) 0.8569(17) 0.119(7) Uiso 1 1 d .
C55 C 0.5294(14) 0.2923(9) 0.9146(18) 0.124(8) Uiso 1 1 d .
C53 C 0.1427(19) 0.6760(11) 0.723(2) 0.164(11) Uiso 1 1 d .
C56 C 0.532(2) 0.3155(13) 0.750(3) 0.194(13) Uiso 1 1 d .
C57 C 0.2502(11) 0.5388(7) 0.4457(13) 0.084(5) Uiso 1 1 d .
C58A C 0.2912(15) 0.5534(10) 0.5390(19) 0.050(7) Uiso 0.50 1 d P
C59A C 0.242(2) 0.5532(13) 0.605(2) 0.079(10) Uiso 0.50 1 d P
C61C C -0.009(2) 0.6318(16) 0.771(3) 0.080(19) Uiso 0.51(8) 1 d P
C60 C -0.100(3) 0.7330(18) 0.823(3) 0.251(19) Uiso 1 1 d .
C64A C 0.094(2) 0.6680(12) 0.410(2) 0.033(8) Uiso 0.33 1 d P
C66 C 0.0390(19) 0.5824(13) 0.674(2) 0.172(11) Uiso 1 1 d .
C65 C 0.0831(19) 0.6466(13) 0.573(2) 0.181(12) Uiso 1 1 d .
C62 C 0.031(2) 0.6589(15) 0.638(3) 0.218(15) Uiso 1 1 d .
N12B N 0.0609(14) 0.6336(9) 0.7329(17) 0.027(11) Uiso 0.36(4) 1 d P
C67 C 0.0934(12) 0.5902(8) 0.7545(16) 0.101(6) Uiso 1 1 d .
C58B C 0.191(2) 0.5444(14) 0.446(3) 0.087(11) Uiso 0.50 1 d P
C64B C -0.042(4) 0.668(2) 0.443(4) 0.093(17) Uiso 0.33 1 d P
C61A C -0.008(3) 0.680(3) 0.766(5) 0.32(5) Uiso 1.00(15) 1 d .
C38B C -0.038(3) 0.5095(19) 0.581(4) 0.103(16) Uiso 0.40 1 d P
C64C C 0.059(3) 0.726(2) 0.477(4) 0.086(16) Uiso 0.33 1 d P
C61B C -0.014(2) 0.6528(18) 0.824(4) 0.05(2) Uiso 0.33(7) 1 d P
C59B C 0.176(3) 0.5360(17) 0.557(3) 0.114(14) Uiso 0.50 1 d P
C63 C 0.051(3) 0.6782(18) 0.447(3) 0.26(2) Uiso 1 1 d .

loop_
_atom_site_aniso_label
_atom_site_aniso_U_11
_atom_site_aniso_U_22
_atom_site_aniso_U_33
_atom_site_aniso_U_23
_atom_site_aniso_U_13
_atom_site_aniso_U_12
Mo1 0.0365(7) 0.0330(6) 0.0374(7) 0.0034(5) 0.0098(5) 0.0010(5)
Fe1 0.0382(11) 0.0352(10) 0.0362(10) 0.0038(8) 0.0119(8) -0.0010(8)
Fe3 0.0420(11) 0.0322(10) 0.0453(11) 0.0057(8) 0.0133(9) 0.0008(8)
Fe2 0.0396(11) 0.0393(11) 0.0398(11) 0.0039(8) 0.0144(9) 0.0010(8)
S2 0.0375(18) 0.0390(18) 0.0421(19) 0.0074(15) 0.0115(15) -0.0007(14)
S4 0.0433(19) 0.0376(18) 0.0401(19) 0.0047(15) 0.0139(16) 0.0035(15)
S3 0.0404(19) 0.0376(18) 0.050(2) 0.0022(15) 0.0149(16) -0.0021(14)
S1 0.0416(19) 0.0356(18) 0.0416(19) -0.0014(15) 0.0106(16) 0.0048(14)
Cl4 0.045(2) 0.049(2) 0.067(2) -0.0010(17) 0.0127(18) 0.0086(16)
P1 0.051(2) 0.046(2) 0.045(2) -0.0066(16) 0.0136(18) -0.0036(17)
Cl1 0.068(2) 0.057(2) 0.054(2) 0.0108(18) 0.0178(19) -0.0091(18)
Cl3 0.071(3) 0.046(2) 0.067(3) 0.0041(18) 0.000(2) 0.0192(18)
Cl2 0.101(3) 0.046(2) 0.060(2) 0.0171(18) 0.014(2) 0.006(2)
O2 0.039(5) 0.034(5) 0.041(5) 0.004(4) 0.006(4) 0.006(4)
O1 0.047(5) 0.050(5) 0.034(5) 0.012(4) 0.015(4) 0.009(4)
C4 0.054(9) 0.032(7) 0.037(8) 0.004(6) -0.007(7) 0.005(6)
N1 0.071(9) 0.040(7) 0.058(8) -0.003(6) 0.032(7) -0.001(6)
C3 0.069(10) 0.028(7) 0.038(8) 0.006(6) 0.016(7) -0.001(7)
N2 0.047(7) 0.072(8) 0.041(7) -0.008(6) 0.023(6) 0.002(6)
C6 0.061(9) 0.028(7) 0.031(7) -0.004(6) 0.009(7) 0.003(6)
C1 0.039(8) 0.039(8) 0.045(8) -0.004(7) 0.006(7) -0.005(6)
C2 0.049(8) 0.028(7) 0.037(7) 0.008(6) 0.003(6) -0.007(6)
C24 0.065(10) 0.038(8) 0.058(9) -0.013(7) 0.027(8) -0.004(7)
C29 0.076(12) 0.047(9) 0.089(12) -0.029(8) 0.041(10) -0.020(8)
C28 0.058(10) 0.048(8) 0.070(10) -0.024(7) 0.036(8) -0.014(7)
C25 0.060(9) 0.056(9) 0.044(8) -0.010(7) 0.016(7) 0.008(7)
N3 0.077(9) 0.038(7) 0.058(8) 0.008(6) 0.032(7) 0.015(6)
C5 0.040(8) 0.040(8) 0.044(8) -0.010(7) 0.001(6) 0.004(6)
C26 0.060(10) 0.069(10) 0.053(9) -0.005(8) 0.028(8) -0.001(8)
C20 0.054(9) 0.048(8) 0.063(10) -0.020(7) 0.023(8) -0.007(7)
C23 0.078(12) 0.055(10) 0.095(13) -0.008(9) 0.026(10) -0.005(9)
C21 0.066(10) 0.051(9) 0.047(9) -0.012(7) 0.014(8) -0.003(7)
C27 0.077(11) 0.080(12) 0.054(10) 0.004(9) 0.018(9) -0.002(9)
C16 0.082(11) 0.029(7) 0.058(10) 0.002(7) 0.018(8) 0.004(7)
C30 0.110(18) 0.052(11) 0.117(17) -0.004(11) 0.049(14) -0.015(11)
C17 0.143(17) 0.037(9) 0.062(11) 0.005(8) 0.036(11) -0.018(9)
C22 0.076(11) 0.038(8) 0.068(10) -0.001(7) 0.023(9) 0.001(7)
C18 0.19(2) 0.031(9) 0.066(12) 0.003(8) 0.013(13) -0.031(11)
C31 0.12(2) 0.22(4) 0.16(3) -0.11(3) 0.04(2) -0.07(2)
C19 0.21(3) 0.069(13) 0.091(15) 0.008(12) 0.003(16) -0.066(15)
C13 0.053(9) 0.032(8) 0.082(11) -0.020(7) 0.013(8) 0.010(6)
C10 0.062(10) 0.063(10) 0.049(9) -0.014(8) -0.001(8) 0.002(8)
N5 0.115(13) 0.103(12) 0.118(13) 0.029(11) 0.091(12) 0.018(10)
C11 0.049(9) 0.060(10) 0.070(10) -0.009(8) 0.019(8) 0.002(7)
C14 0.055(10) 0.047(9) 0.084(12) -0.023(8) 0.007(9) 0.001(7)
N6 0.040(8) 0.063(9) 0.099(11) 0.005(9) 0.028(8) 0.006(7)
N4 0.058(8) 0.069(9) 0.058(8) 0.013(7) 0.036(7) 0.022(7)
N7 0.119(15) 0.118(15) 0.20(2) -0.098(16) 0.064(15) -0.007(12)
C15 0.110(16) 0.052(11) 0.145(19) -0.032(11) 0.048(14) -0.023(10)
C12 0.069(11) 0.072(11) 0.092(13) -0.032(10) 0.026(10) 0.004(9)

loop_
_atom_type_symbol
_atom_type_description
_atom_type_scat_dispersion_real
_atom_type_scat_dispersion_imag
_atom_type_scat_source
C C 0.0033 0.0016 'International Tables Vol C Tables 4.2.6.8 and 6.1.1.4'
H H 0.0000 0.0000 'International Tables Vol C Tables 4.2.6.8 and 6.1.1.4'
N N 0.0061 0.0033 'International Tables Vol C Tables 4.2.6.8 and 6.1.1.4'
O O 0.0106 0.0060 'International Tables Vol C Tables 4.2.6.8 and 6.1.1.4'
P P 0.1023 0.0942 'International Tables Vol C Tables 4.2.6.8 and 6.1.1.4'
S S 0.1246 0.1234 'International Tables Vol C Tables 4.2.6.8 and 6.1.1.4'
Cl Cl 0.1484 0.1585 'International Tables Vol C Tables 4.2.6.8 and 6.1.1.4'
Fe Fe 0.3463 0.8444 'International Tables Vol C Tables 4.2.6.8 and 6.1.1.4'
Mo Mo -1.6832 0.6857 'International Tables Vol C Tables 4.2.6.8 and 6.1.1.4'

loop_
_geom_angle_atom_site_label_1
_geom_angle_atom_site_label_2
_geom_angle_atom_site_label_3
_geom_angle
_geom_angle_site_symmetry_1
_geom_angle_site_symmetry_3
O1 Mo1 O2 77.4(3) . .
O1 Mo1 S3 162.8(2) . .
O2 Mo1 S3 89.5(2) . .
O1 Mo1 S4 86.6(2) . .
O2 Mo1 S4 160.5(2) . .
S3 Mo1 S4 103.68(11) . .
O1 Mo1 S1 87.7(2) . .
O2 Mo1 S1 89.1(2) . .
S3 Mo1 S1 103.31(12) . .
S4 Mo1 S1 101.49(12) . .
O1 Mo1 P1 82.7(2) . .
O2 Mo1 P1 82.4(2) . .
S3 Mo1 P1 84.58(12) . .
S4 Mo1 P1 84.55(12) . .
S1 Mo1 P1 168.42(12) . .
O1 Mo1 Fe2 140.2(2) . .
O2 Mo1 Fe2 100.3(2) . .
S3 Mo1 Fe2 52.61(9) . .
S4 Mo1 Fe2 99.16(9) . .
S1 Mo1 Fe2 52.47(9) . .
P1 Mo1 Fe2 136.85(10) . .
O1 Mo1 Fe3 139.0(2) . .
O2 Mo1 Fe3 142.5(2) . .
S3 Mo1 Fe3 52.98(9) . .
S4 Mo1 Fe3 52.42(9) . .
S1 Mo1 Fe3 99.07(9) . .
P1 Mo1 Fe3 92.45(9) . .
Fe2 Mo1 Fe3 59.45(6) . .
O1 Mo1 Fe1 96.6(2) . .
O2 Mo1 Fe1 140.6(2) . .
S3 Mo1 Fe1 100.61(9) . .
S4 Mo1 Fe1 51.68(9) . .
S1 Mo1 Fe1 51.53(8) . .
P1 Mo1 Fe1 136.07(10) . .
Fe2 Mo1 Fe1 59.93(6) . .
Fe3 Mo1 Fe1 59.90(6) . .
S4 Fe1 S2 114.20(14) . 3_565
S4 Fe1 S1 111.43(13) . .
S2 Fe1 S1 111.99(14) 3_565 .
S4 Fe1 S2 104.58(13) . .
S2 Fe1 S2 109.66(11) 3_565 .
S1 Fe1 S2 104.23(13) . .
S4 Fe1 Fe1 124.81(13) . 3_565
S2 Fe1 Fe1 56.64(10) 3_565 3_565
S1 Fe1 Fe1 122.38(13) . 3_565
S2 Fe1 Fe1 53.01(10) . 3_565
S4 Fe1 Fe2 102.52(11) . .
S2 Fe1 Fe2 143.09(12) 3_565 .
S1 Fe1 Fe2 53.72(10) . .
S2 Fe1 Fe2 54.68(9) . .
Fe1 Fe1 Fe2 99.52(10) 3_565 .
S4 Fe1 Fe3 53.47(10) . .
S2 Fe1 Fe3 144.19(12) 3_565 .
S1 Fe1 Fe3 103.49(11) . .
S2 Fe1 Fe3 54.75(9) . .
Fe1 Fe1 Fe3 100.14(9) 3_565 .
Fe2 Fe1 Fe3 59.39(6) . .
S4 Fe1 Mo1 56.26(9) . .
S2 Fe1 Mo1 147.38(11) 3_565 .
S1 Fe1 Mo1 57.23(9) . .
S2 Fe1 Mo1 102.95(10) . .
Fe1 Fe1 Mo1 155.95(11) 3_565 .
Fe2 Fe1 Mo1 59.71(6) . .
Fe3 Fe1 Mo1 59.92(6) . .
N3 Fe3 S4 112.9(4) . .
N3 Fe3 S3 117.3(4) . .
S4 Fe3 S3 110.19(13) . .
N3 Fe3 S2 106.3(4) . .
S4 Fe3 S2 103.72(13) . .
S3 Fe3 S2 105.14(14) . .
N3 Fe3 Fe2 143.5(4) . .
S4 Fe3 Fe2 102.54(11) . .
S3 Fe3 Fe2 53.57(10) . .
S2 Fe3 Fe2 55.00(9) . .
N3 Fe3 Fe1 139.2(4) . .
S4 Fe3 Fe1 52.62(10) . .
S3 Fe3 Fe1 103.15(11) . .
S2 Fe3 Fe1 54.69(9) . .
Fe2 Fe3 Fe1 60.23(6) . .
N3 Fe3 Mo1 150.5(4) . .
S4 Fe3 Mo1 56.17(9) . .
S3 Fe3 Mo1 55.97(9) . .
S2 Fe3 Mo1 103.11(10) . .
Fe2 Fe3 Mo1 60.07(6) . .
Fe1 Fe3 Mo1 60.18(6) . .
N2 Fe2 S3 110.5(4) . .
N2 Fe2 S1 116.8(4) . .
S3 Fe2 S1 111.53(13) . .
N2 Fe2 S2 107.8(3) . .
S3 Fe2 S2 105.99(13) . .
S1 Fe2 S2 103.47(13) . .
N2 Fe2 Fe3 139.4(4) . .
S3 Fe2 Fe3 54.29(10) . .
S1 Fe2 Fe3 103.56(11) . .
S2 Fe2 Fe3 55.19(10) . .
N2 Fe2 Mo1 148.5(3) . .
S3 Fe2 Mo1 56.32(9) . .
S1 Fe2 Mo1 57.28(9) . .
S2 Fe2 Mo1 103.60(10) . .
Fe3 Fe2 Mo1 60.48(6) . .
N2 Fe2 Fe1 145.0(3) . .
S3 Fe2 Fe1 103.87(11) . .
S1 Fe2 Fe1 52.78(9) . .
S2 Fe2 Fe1 54.80(9) . .
Fe3 Fe2 Fe1 60.39(6) . .
Mo1 Fe2 Fe1 60.37(6) . .
Fe1 S2 Fe2 125.94(15) 3_565 .
Fe1 S2 Fe1 70.34(11) 3_565 .
Fe2 S2 Fe1 70.52(11) . .
Fe1 S2 Fe3 126.89(16) 3_565 .
Fe2 S2 Fe3 69.80(11) . .
Fe1 S2 Fe3 70.56(11) . .
Fe1 S4 Fe3 73.91(11) . .
Fe1 S4 Mo1 72.05(11) . .
Fe3 S4 Mo1 71.41(11) . .
Fe2 S3 Fe3 72.15(11) . .
Fe2 S3 Mo1 71.07(10) . .
Fe3 S3 Mo1 71.05(11) . .
Fe1 S1 Fe2 73.50(11) . .
Fe1 S1 Mo1 71.24(10) . .
Fe2 S1 Mo1 70.24(10) . .
C57 P1 C13 106.1(8) . .
C57 P1 C10 104.7(8) . .
C13 P1 C10 102.6(7) . .
C57 P1 Mo1 113.0(6) . .
C13 P1 Mo1 114.0(5) . .
C10 P1 Mo1 115.3(5) . .
C6 O2 Mo1 113.4(8) . .
C1 O1 Mo1 114.0(8) . .
C3 C4 C5 120.6(11) . .
C3 C4 Cl3 121.3(10) . .
C5 C4 Cl3 118.1(11) . .
C28 N1 C24 111.5(11) . .
C28 N1 C20 105.9(10) . .
C24 N1 C20 111.5(10) . .
C28 N1 C16 112.0(11) . .
C24 N1 C16 107.0(10) . .
C20 N1 C16 109.0(10) . .
C2 C3 C4 119.9(11) . .
C2 C3 Cl2 120.3(11) . .
C4 C3 Cl2 119.7(10) . .
N4 N2 Fe2 132.9(10) . .
O2 C6 C5 122.5(12) . .
O2 C6 C1 117.4(11) . .
C5 C6 C1 120.2(12) . .
O1 C1 C2 123.0(12) . .
O1 C1 C6 117.8(11) . .
C2 C1 C6 119.1(12) . .
C3 C2 C1 121.1(12) . .
C3 C2 Cl1 121.3(10) . .
C1 C2 Cl1 117.6(10) . .
N1 C24 C25 113.3(10) . .
C30 C29 C28 110.2(13) . .
N1 C28 C29 116.0(11) . .
C26 C25 C24 109.1(11) . .
N6 N3 Fe3 138.8(11) . .
C6 C5 C4 118.9(13) . .
C6 C5 Cl4 120.0(11) . .
C4 C5 Cl4 121.1(10) . .
C27 C26 C25 112.1(12) . .
C21 C20 N1 116.0(11) . .
C20 C21 C22 108.7(12) . .
C17 C16 N1 115.4(12) . .
C31 C30 C29 111.7(19) . .
C16 C17 C18 111.1(16) . .
C23 C22 C21 112.2(12) . .
C17 C18 C19 109.9(19) . .
C14 C13 P1 119.5(11) . .
C11 C10 P1 117.1(10) . .
C10 C11 C12 111.8(13) . .
C13 C14 C15 111.1(14) . .
N3 N6 N7 177.2(18) . .
N5 N4 N2 176.9(16) . .
N12A C32 C40 115.0(15) . .
N12B N12A C53 100(2) . .
N12B N12A C32 133.8(18) . .
C53 N12A C32 125.3(19) . .
N12B N12A C67 45.1(14) . .
C53 N12A C67 109.1(17) . .
C32 N12A C67 103.7(12) . .
C40 C34 C42 105(2) . .
C66 C35 C38A 137(3) . .
C66 C35 C38B 128(3) . .
C38A C35 C38B 84(3) . .
C60 C37 C61B 122(3) . .
C35 C38A C38B 53(2) . .
C34 C40 C32 113(2) . .
C46 C45 C44 101(2) . .
C45 C44 C53 104(2) . .
C55 C48 C49 121(2) . .
C49 C50 C51 125(2) . .
C54 C51 C50 121(2) . .
C50 C49 C48 116(2) . .
C51 C54 C55 118(2) . .
C51 C54 C56 125(2) . .
C55 C54 C56 117(2) . .
C48 C55 C54 119(2) . .
N12A C53 C44 109(3) . .
N12A C53 N12B 37.9(13) . .
C44 C53 N12B 127(2) . .
C58B C57 C58A 98(3) . .
C58B C57 P1 126(2) . .
C58A C57 P1 124.6(17) . .
C57 C58A C59A 114(2) . .
C57 C58A C58B 35.7(14) . .
C59A C58A C58B 80(2) . .
C59B C59A C58A 107(3) . .
C61B C61C C61A 59(4) . .
C61B C61C N12B 126(4) . .
C61A C61C N12B 86(4) . .
C67 C66 C35 110(3) . .
C67 C66 N12B 52.2(18) . .
C35 C66 N12B 152(3) . .
C62 C65 C63 117(3) . .
N12B C62 C65 113(3) . .
N12A N12B C67 94(2) . .
N12A N12B C62 110(2) . .
C67 N12B C62 128(3) . .
N12A N12B C61C 113(2) . .
C67 N12B C61C 104(2) . .
C62 N12B C61C 107(3) . .
N12A N12B C66 140(2) . .
C67 N12B C66 50.4(15) . .
C62 N12B C66 87(2) . .
C61C N12B C66 96(2) . .
N12A N12B C53 42.4(13) . .
C67 N12B C53 104.4(19) . .
C62 N12B C53 71(2) . .
C61C N12B C53 143(2) . .
C66 N12B C53 121(2) . .
C66 C67 N12B 77(2) . .
C66 C67 N12A 116(2) . .
N12B C67 N12A 41.2(13) . .
C57 C58B C59B 118(3) . .
C57 C58B C58A 46.7(19) . .
C59B C58B C58A 77(2) . .
C61B C61A C61C 48(4) . .
C35 C38B C38A 43.4(17) . .
C61C C61B C61A 73(4) . .
C61C C61B C37 118(4) . .
C61A C61B C37 85(4) . .
C59A C59B C58B 93(3) . .
C64A C63 C64C 112(5) . .
C64A C63 C64B 143(5) . .
C64C C63 C64B 99(4) . .
C64A C63 C65 110(4) . .
C64C C63 C65 98(4) . .
C64B C63 C65 85(3) . .

loop_
_geom_bond_atom_site_label_1
_geom_bond_atom_site_label_2
_geom_bond_distance
_geom_bond_site_symmetry_2
Mo1 O1 2.113(8) .
Mo1 O2 2.126(8) .
Mo1 S3 2.362(3) .
Mo1 S4 2.363(3) .
Mo1 S1 2.401(3) .
Mo1 P1 2.583(4) .
Mo1 Fe2 2.685(2) .
Mo1 Fe3 2.696(2) .
Mo1 Fe1 2.703(2) .
Fe1 S4 2.229(4) .
Fe1 S2 2.231(4) 3_565
Fe1 S1 2.235(4) .
Fe1 S2 2.333(3) .
Fe1 Fe1 2.630(3) 3_565
Fe1 Fe2 2.691(2) .
Fe1 Fe3 2.696(2) .
Fe3 N3 1.949(12) .
Fe3 S4 2.254(4) .
Fe3 S3 2.276(4) .
Fe3 S2 2.335(4) .
Fe3 Fe2 2.668(2) .
Fe2 N2 1.962(11) .
Fe2 S3 2.255(4) .
Fe2 S1 2.263(4) .
Fe2 S2 2.329(4) .
S2 Fe1 2.231(4) 3_565
Cl4 C5 1.726(14) .
P1 C57 1.799(19) .
P1 C13 1.819(13) .
P1 C10 1.841(15) .
Cl1 C2 1.722(14) .
Cl3 C4 1.746(13) .
Cl2 C3 1.732(13) .
O2 C6 1.342(14) .
O1 C1 1.333(14) .
C4 C3 1.378(18) .
C4 C5 1.416(18) .
N1 C28 1.487(17) .
N1 C24 1.502(16) .
N1 C20 1.536(16) .
N1 C16 1.543(16) .
C3 C2 1.368(18) .
N2 N4 1.150(16) .
C6 C5 1.384(17) .
C6 C1 1.409(18) .
C1 C2 1.395(17) .
C24 C25 1.554(19) .
C29 C30 1.51(2) .
C29 C28 1.547(18) .
C25 C26 1.512(18) .
N3 N6 1.139(17) .
C26 C27 1.483(19) .
C20 C21 1.492(18) .
C23 C22 1.53(2) .
C21 C22 1.541(18) .
C16 C17 1.48(2) .
C30 C31 1.34(3) .
C17 C18 1.51(2) .
C18 C19 1.58(3) .
C13 C14 1.524(18) .
C10 C11 1.48(2) .
N5 N4 1.136(18) .
C11 C12 1.530(19) .
C14 C15 1.54(2) .
N6 N7 1.19(2) .
C32 N12A 1.51(2) .
C32 C40 1.54(3) .
N12A N12B 1.23(3) .
N12A C53 1.34(3) .
N12A C67 1.86(3) .
C34 C40 1.45(3) .
C34 C42 1.63(4) .
C35 C66 1.31(3) .
C35 C38A 1.32(3) .
C35 C38B 1.53(5) .
C37 C60 1.45(5) .
C37 C61B 1.66(5) .
C38A C38B 1.91(6) .
C45 C46 1.64(4) .
C45 C44 1.64(4) .
C44 C53 1.66(4) .
C48 C55 1.40(3) .
C48 C49 1.46(3) .
C50 C49 1.30(3) .
C50 C51 1.40(3) .
C51 C54 1.34(3) .
C54 C55 1.44(3) .
C54 C56 1.61(4) .
C53 N12B 1.97(4) .
C57 C58B 1.12(4) .
C57 C58A 1.40(3) .
C58A C59A 1.59(4) .
C58A C58B 1.91(5) .
C59A C59B 1.27(5) .
C61C C61B 1.02(5) .
C61C C61A 1.31(8) .
C61C N12B 1.61(5) .
C64A C63 1.18(5) .
C66 C67 1.28(3) .
C66 N12B 1.63(4) .
C65 C62 1.65(4) .
C65 C63 1.98(5) .
C62 N12B 1.51(5) .
N12B C67 1.32(3) .
C58B C59B 1.82(6) .
C64B C63 1.74(7) .
C61A C61B 1.18(8) .
C64C C63 1.37(6) .
